data_4124277
loop_
_publ_author_name
'Bell, Nicola L.'
'Maron, Laurent'
'Arnold, Polly L.'

_publ_section_title
;
 Thorium Mono- and Bis(imido) Complexes Made by Reprotonation of
 cyclo-Metalated Amides.
;
_journal_name_full 'Journal of the American Chemical Society'
_journal_page_first 150814165612001
_journal_paper_doi 10.1021/jacs.5b06630
_journal_year 2015
_chemical_formula_sum 'C42 H95 K N4 O6 Si6 Th'
_chemical_formula_weight 1191.89
_space_group_crystal_system triclinic
_space_group_IT_number 2
_space_group_name_Hall '-P 1'
_space_group_name_H-M_alt 'P -1'
_symmetry_space_group_name_Hall '-P 1'
_symmetry_space_group_name_H-M 'P -1'
_atom_sites_solution_hydrogens geom
_audit_creation_method
;
CrysAlisPro, Agilent Technologies,
Version 1.171.36.24 (release 03-12-2012 CrysAlis171 .NET)
(compiled Dec  3 2012,18:21:49)
;
_cell_angle_alpha 84.295(3)
_cell_angle_beta 82.139(3)
_cell_angle_gamma 71.601(3)
_cell_formula_units_Z 2
_cell_length_a 12.2166(4)
_cell_length_b 14.0289(5)
_cell_length_c 19.5008(7)
_cell_measurement_reflns_used 12188
_cell_measurement_temperature 170(2)
_cell_measurement_theta_max 25.2400
_cell_measurement_theta_min 3.4070
_cell_volume 3135.9(2)
_computing_cell_refinement
;
CrysAlisPro, Agilent Technologies,
Version 1.171.36.24 (release 03-12-2012 CrysAlis171 .NET)
(compiled Dec  3 2012,18:21:49)
;
_computing_data_collection
;
CrysAlisPro, Agilent Technologies,
Version 1.171.36.24 (release 03-12-2012 CrysAlis171 .NET)
(compiled Dec  3 2012,18:21:49)
;
_computing_data_reduction
;
CrysAlisPro, Agilent Technologies,
Version 1.171.36.24 (release 03-12-2012 CrysAlis171 .NET)
(compiled Dec  3 2012,18:21:49)
;
_computing_molecular_graphics 'Mercury 2015'
_computing_publication_material POV-ray
_computing_structure_refinement 'SHELXL-2014/7 (Sheldrick, 2014)'
_computing_structure_solution SIR-92
_diffrn_ambient_temperature 170(2)
_diffrn_detector_area_resol_mean 8.0521
_diffrn_measured_fraction_theta_full 0.999
_diffrn_measured_fraction_theta_max 0.892
_diffrn_measurement_device_type 'Xcalibur, Eos'
_diffrn_measurement_method '\w scans'
_diffrn_radiation_source 'Enhance (Mo) X-ray Source'
_diffrn_radiation_type MoK\a
_diffrn_radiation_wavelength 0.71073
_diffrn_reflns_av_R_equivalents 0.0675
_diffrn_reflns_av_unetI/netI 0.0861
_diffrn_reflns_laue_measured_fraction_full 0.999
_diffrn_reflns_laue_measured_fraction_max 0.892
_diffrn_reflns_limit_h_max 16
_diffrn_reflns_limit_h_min -17
_diffrn_reflns_limit_k_max 18
_diffrn_reflns_limit_k_min -19
_diffrn_reflns_limit_l_max 27
_diffrn_reflns_limit_l_min -26
_diffrn_reflns_number 61973
_diffrn_reflns_point_group_measured_fraction_full 0.999
_diffrn_reflns_point_group_measured_fraction_max 0.892
_diffrn_reflns_theta_full 25.242
_diffrn_reflns_theta_max 30.150
_diffrn_reflns_theta_min 2.902
_exptl_absorpt_coefficient_mu 2.597
_exptl_absorpt_correction_T_max 1.00000
_exptl_absorpt_correction_T_min 0.84672
_exptl_absorpt_correction_type multi-scan
_exptl_absorpt_process_details
;
CrysAlisPro, Agilent Technologies,
Version 1.171.36.24 (release 03-12-2012 CrysAlis171 .NET)
(compiled Dec  3 2012,18:21:49)
Empirical absorption correction using spherical harmonics,
 implemented in SCALE3 ABSPACK scaling algorithm.
;
_exptl_crystal_colour colourless
_exptl_crystal_density_diffrn 1.262
_exptl_crystal_description 'colourless blocks'
_exptl_crystal_F_000 1232
_exptl_crystal_size_max 0.2490
_exptl_crystal_size_mid 0.2293
_exptl_crystal_size_min 0.0911
_platon_squeeze_details
;
;
_refine_diff_density_max 0.994
_refine_diff_density_min -0.698
_refine_diff_density_rms 0.123
_refine_ls_extinction_method none
_refine_ls_goodness_of_fit_ref 0.987
_refine_ls_hydrogen_treatment constr
_refine_ls_matrix_type full
_refine_ls_number_parameters 563
_refine_ls_number_reflns 16535
_refine_ls_number_restraints 0
_refine_ls_restrained_S_all 0.987
_refine_ls_R_factor_all 0.0744
_refine_ls_R_factor_gt 0.0453
_refine_ls_shift/su_max 0.081
_refine_ls_shift/su_mean 0.001
_refine_ls_structure_factor_coef Fsqd
_refine_ls_weighting_details 'w=1/[\s^2^(Fo^2^)+(0.0317P)^2^] where P=(Fo^2^+2Fc^2^)/3'
_refine_ls_weighting_scheme calc
_refine_ls_wR_factor_gt 0.0757
_refine_ls_wR_factor_ref 0.0828
_reflns_Friedel_coverage 0.000
_reflns_number_gt 12483
_reflns_number_total 16535
_reflns_threshold_expression 'I > 2\s(I)'
_cod_data_source_file ja5b06630_si_001.cif
_cod_data_source_block p14060
_cod_depositor_comments 'Adding full bibliography for 4124276--4124278.cif.'
_cod_database_code 4124277
_shelx_shelxl_version_number 2014/7
_shelx_space_group_comment
;
The symmetry employed for this shelxl refinement is uniquely defined
by the following loop, which should always be used as a source of
symmetry information in preference to the above space-group names.
They are only intended as comments.
;

loop_
_space_group_symop_operation_xyz
'x, y, z'
'-x, -y, -z'

loop_
_atom_site_label
_atom_site_type_symbol
_atom_site_fract_x
_atom_site_fract_y
_atom_site_fract_z
_atom_site_U_iso_or_equiv
_atom_site_adp_type
_atom_site_occupancy
_atom_site_site_symmetry_order
_atom_site_calc_flag
_atom_site_refinement_flags_posn
_atom_site_refinement_flags_adp
Th1 Th 0.50908(2) 0.29654(2) 0.78897(2) 0.02262(5) Uani 1 1 d . .
K1 K 1.02594(9) -0.17037(7) 0.70717(5) 0.0398(2) Uani 1 1 d . .
Si1 Si 0.80465(11) 0.21118(9) 0.73378(6) 0.0382(3) Uani 1 1 d . .
Si5 Si 0.33970(11) 0.41186(9) 0.93313(6) 0.0316(3) Uani 1 1 d . .
Si6 Si 0.25667(11) 0.24735(10) 0.89914(6) 0.0364(3) Uani 1 1 d . .
Si4 Si 0.34713(11) 0.48759(9) 0.67638(6) 0.0328(3) Uani 1 1 d . .
Si2 Si 0.75677(12) 0.20232(10) 0.88955(7) 0.0410(3) Uani 1 1 d . .
Si3 Si 0.53298(12) 0.54762(9) 0.72455(7) 0.0381(3) Uani 1 1 d . .
C2 C 0.4850(4) 0.0920(3) 0.63651(19) 0.0312(10) Uani 1 1 d . .
N4 N 0.3531(3) 0.3157(2) 0.88147(15) 0.0262(7) Uani 1 1 d . .
O1 O 0.9496(3) -0.2425(3) 0.60070(17) 0.0559(9) Uani 1 1 d . .
O4 O 1.1179(3) -0.1112(2) 0.81170(16) 0.0479(8) Uani 1 1 d . .
O3 O 1.0176(3) -0.2658(2) 0.83774(16) 0.0486(8) Uani 1 1 d . .
N3 N 0.4611(3) 0.4608(2) 0.72466(16) 0.0268(7) Uani 1 1 d . .
O5 O 1.1924(3) -0.0732(2) 0.67398(18) 0.0504(9) Uani 1 1 d . .
O6 O 1.0672(3) -0.0994(2) 0.56960(16) 0.0521(9) Uani 1 1 d . .
C1 C 0.5065(4) 0.0912(3) 0.7075(2) 0.0280(9) Uani 1 1 d . .
N2 N 0.7117(3) 0.2320(2) 0.80891(17) 0.0316(8) Uani 1 1 d . .
O2 O 0.8966(3) -0.3055(3) 0.73836(19) 0.0645(10) Uani 1 1 d . .
N1 N 0.5002(3) 0.1779(2) 0.73686(16) 0.0283(8) Uani 1 1 d . .
C3 C 0.4498(4) 0.1895(3) 0.5929(2) 0.0351(10) Uani 1 1 d . .
H3 H 0.4429 0.2442 0.6224 0.042 Uiso 1 1 calc R U
C9 C 0.5347(4) -0.0036(3) 0.7460(2) 0.0371(10) Uani 1 1 d . .
C22 C 0.2552(4) 0.4045(3) 0.7095(2) 0.0378(10) Uani 1 1 d . .
H22A H 0.3014 0.3352 0.7065 0.057 Uiso 1 1 calc R U
H22B H 0.1918 0.4184 0.6820 0.057 Uiso 1 1 calc R U
H22C H 0.2252 0.4173 0.7570 0.057 Uiso 1 1 calc R U
C23 C 0.3970(5) 0.4697(4) 0.5818(2) 0.0514(13) Uani 1 1 d . .
H23A H 0.4157 0.5282 0.5606 0.077 Uiso 1 1 calc R U
H23B H 0.3362 0.4599 0.5596 0.077 Uiso 1 1 calc R U
H23C H 0.4646 0.4118 0.5768 0.077 Uiso 1 1 calc R U
C32 C 0.9318(5) -0.3153(4) 0.8548(3) 0.0618(16) Uani 1 1 d . .
H32A H 0.8562 -0.2662 0.8647 0.074 Uiso 1 1 calc R U
H32B H 0.9489 -0.3602 0.8958 0.074 Uiso 1 1 calc R U
C14 C 0.7256(4) 0.2752(4) 0.6574(2) 0.0471(12) Uani 1 1 d . .
H14A H 0.6600 0.2519 0.6562 0.071 Uiso 1 1 calc R U
H14B H 0.7770 0.2596 0.6154 0.071 Uiso 1 1 calc R U
H14C H 0.6994 0.3466 0.6617 0.071 Uiso 1 1 calc R U
C6 C 0.4973(4) 0.0017(3) 0.6080(2) 0.0452(12) Uani 1 1 d . .
H6 H 0.4848 0.0029 0.5619 0.054 Uiso 1 1 calc R U
C8 C 0.5447(5) -0.0903(3) 0.7143(3) 0.0526(14) Uani 1 1 d . .
H8 H 0.5638 -0.1515 0.7402 0.063 Uiso 1 1 calc R U
C7 C 0.5273(5) -0.0895(4) 0.6456(3) 0.0569(15) Uani 1 1 d . .
H7 H 0.5357 -0.1490 0.6253 0.068 Uiso 1 1 calc R U
C4 C 0.5408(5) 0.1935(4) 0.5321(2) 0.0607(16) Uani 1 1 d . .
H4A H 0.5472 0.1424 0.5013 0.091 Uiso 1 1 calc R U
H4B H 0.6144 0.1824 0.5490 0.091 Uiso 1 1 calc R U
H4C H 0.5184 0.2584 0.5078 0.091 Uiso 1 1 calc R U
C19 C 0.6724(4) 0.4953(3) 0.7647(3) 0.0477(12) Uani 1 1 d . .
H19A H 0.6687 0.4388 0.7960 0.072 Uiso 1 1 calc R U
H19B H 0.6841 0.5462 0.7897 0.072 Uiso 1 1 calc R U
H19C H 0.7357 0.4739 0.7290 0.072 Uiso 1 1 calc R U
C13 C 0.8653(5) 0.0757(3) 0.7125(3) 0.0544(14) Uani 1 1 d . .
H13A H 0.9084 0.0376 0.7491 0.082 Uiso 1 1 calc R U
H13B H 0.9157 0.0703 0.6698 0.082 Uiso 1 1 calc R U
H13C H 0.8029 0.0499 0.7078 0.082 Uiso 1 1 calc R U
C35 C 1.2165(5) -0.0776(4) 0.7923(3) 0.0577(15) Uani 1 1 d . .
H35A H 1.2857 -0.1353 0.7869 0.069 Uiso 1 1 calc R U
H35B H 1.2250 -0.0388 0.8286 0.069 Uiso 1 1 calc R U
C37 C 1.1949(5) -0.0231(4) 0.6074(3) 0.0630(16) Uani 1 1 d . .
H37A H 1.2685 -0.0096 0.5953 0.076 Uiso 1 1 calc R U
H37B H 1.1333 0.0406 0.6074 0.076 Uiso 1 1 calc R U
C5 C 0.3333(5) 0.2084(4) 0.5672(3) 0.0620(15) Uani 1 1 d . .
H5A H 0.3385 0.1578 0.5360 0.093 Uiso 1 1 calc R U
H5B H 0.3109 0.2736 0.5432 0.093 Uiso 1 1 calc R U
H5C H 0.2763 0.2057 0.6058 0.093 Uiso 1 1 calc R U
C34 C 1.1271(5) -0.1721(4) 0.8744(3) 0.0591(15) Uani 1 1 d . .
H34A H 1.1331 -0.1338 0.9117 0.071 Uiso 1 1 calc R U
H34B H 1.1965 -0.2297 0.8697 0.071 Uiso 1 1 calc R U
C18 C 0.7987(5) 0.3053(4) 0.9224(3) 0.0669(16) Uani 1 1 d . .
H18A H 0.8527 0.3254 0.8881 0.100 Uiso 1 1 calc R U
H18B H 0.8342 0.2814 0.9644 0.100 Uiso 1 1 calc R U
H18C H 0.7307 0.3618 0.9315 0.100 Uiso 1 1 calc R U
C10 C 0.5556(5) -0.0112(3) 0.8215(2) 0.0451(12) Uani 1 1 d . .
H10 H 0.5225 0.0567 0.8382 0.054 Uiso 1 1 calc R U
C25 C 0.4737(4) 0.4526(3) 0.9151(2) 0.0464(13) Uani 1 1 d . .
H25A H 0.5394 0.3984 0.9284 0.070 Uiso 1 1 calc R U
H25B H 0.4641 0.5097 0.9412 0.070 Uiso 1 1 calc R U
H25C H 0.4862 0.4704 0.8665 0.070 Uiso 1 1 calc R U
C38 C 1.1792(5) -0.0880(4) 0.5559(3) 0.0613(16) Uani 1 1 d . .
H38A H 1.1889 -0.0578 0.5095 0.074 Uiso 1 1 calc R U
H38B H 1.2374 -0.1535 0.5586 0.074 Uiso 1 1 calc R U
C28 C 0.1054(4) 0.3284(4) 0.9271(3) 0.0623(16) Uani 1 1 d . .
H28A H 0.1068 0.3663 0.9652 0.093 Uiso 1 1 calc R U
H28B H 0.0566 0.2865 0.9414 0.093 Uiso 1 1 calc R U
H28C H 0.0756 0.3737 0.8891 0.093 Uiso 1 1 calc R U
C17 C 0.6392(5) 0.1735(4) 0.9523(2) 0.0564(14) Uani 1 1 d . .
H17A H 0.5678 0.2270 0.9489 0.085 Uiso 1 1 calc R U
H17B H 0.6602 0.1672 0.9986 0.085 Uiso 1 1 calc R U
H17C H 0.6294 0.1116 0.9416 0.085 Uiso 1 1 calc R U
C20 C 0.5738(5) 0.5989(4) 0.6358(3) 0.0691(17) Uani 1 1 d . .
H20A H 0.6218 0.5446 0.6084 0.104 Uiso 1 1 calc R U
H20B H 0.6157 0.6454 0.6394 0.104 Uiso 1 1 calc R U
H20C H 0.5048 0.6330 0.6141 0.104 Uiso 1 1 calc R U
C29 C 0.2987(5) 0.1482(4) 0.9708(2) 0.0650(17) Uani 1 1 d . .
H29A H 0.3778 0.1077 0.9602 0.098 Uiso 1 1 calc R U
H29B H 0.2490 0.1063 0.9755 0.098 Uiso 1 1 calc R U
H29C H 0.2909 0.1796 1.0135 0.098 Uiso 1 1 calc R U
C27 C 0.3262(5) 0.3782(4) 1.0286(2) 0.0512(14) Uani 1 1 d . .
H27A H 0.2577 0.3580 1.0415 0.077 Uiso 1 1 calc R U
H27B H 0.3207 0.4356 1.0534 0.077 Uiso 1 1 calc R U
H27C H 0.3932 0.3238 1.0397 0.077 Uiso 1 1 calc R U
C39 C 1.0458(6) -0.1552(4) 0.5180(2) 0.0656(17) Uani 1 1 d . .
H39A H 1.1085 -0.2177 0.5123 0.079 Uiso 1 1 calc R U
H39B H 1.0413 -0.1165 0.4738 0.079 Uiso 1 1 calc R U
C11 C 0.4970(6) -0.0787(5) 0.8685(3) 0.0766(19) Uani 1 1 d . .
H11A H 0.5312 -0.1471 0.8559 0.115 Uiso 1 1 calc R U
H11B H 0.4156 -0.0573 0.8633 0.115 Uiso 1 1 calc R U
H11C H 0.5072 -0.0741 0.9159 0.115 Uiso 1 1 calc R U
C16 C 0.8868(5) 0.0891(4) 0.8961(3) 0.0664(16) Uani 1 1 d . .
H16A H 0.8714 0.0320 0.8810 0.100 Uiso 1 1 calc R U
H16B H 0.9037 0.0761 0.9434 0.100 Uiso 1 1 calc R U
H16C H 0.9521 0.1009 0.8674 0.100 Uiso 1 1 calc R U
C31 C 0.9309(5) -0.3737(4) 0.7954(3) 0.0690(17) Uani 1 1 d . .
H31A H 1.0077 -0.4200 0.7836 0.083 Uiso 1 1 calc R U
H31B H 0.8772 -0.4125 0.8077 0.083 Uiso 1 1 calc R U
C36 C 1.2049(5) -0.0150(4) 0.7267(3) 0.0564(14) Uani 1 1 d . .
H36A H 1.1375 0.0442 0.7323 0.068 Uiso 1 1 calc R U
H36B H 1.2731 0.0069 0.7138 0.068 Uiso 1 1 calc R U
C33 C 1.0234(5) -0.2068(4) 0.8909(3) 0.0629(16) Uani 1 1 d . .
H33A H 1.0277 -0.2462 0.9348 0.076 Uiso 1 1 calc R U
H33B H 0.9540 -0.1491 0.8952 0.076 Uiso 1 1 calc R U
C40 C 0.9345(6) -0.1766(4) 0.5409(3) 0.0707(18) Uani 1 1 d . .
H40A H 0.8731 -0.1146 0.5512 0.085 Uiso 1 1 calc R U
H40B H 0.9132 -0.2074 0.5045 0.085 Uiso 1 1 calc R U
C21 C 0.4453(5) 0.6612(4) 0.7738(3) 0.0682(17) Uani 1 1 d . .
H21A H 0.4743 0.7167 0.7582 0.102 Uiso 1 1 calc R U
H21B H 0.4516 0.6461 0.8225 0.102 Uiso 1 1 calc R U
H21C H 0.3654 0.6786 0.7657 0.102 Uiso 1 1 calc R U
C15 C 0.9329(4) 0.2575(4) 0.7334(3) 0.0598(15) Uani 1 1 d . .
H15A H 0.9067 0.3291 0.7373 0.090 Uiso 1 1 calc R U
H15B H 0.9829 0.2416 0.6909 0.090 Uiso 1 1 calc R U
H15C H 0.9750 0.2255 0.7719 0.090 Uiso 1 1 calc R U
C12 C 0.6814(6) -0.0435(6) 0.8297(3) 0.090(2) Uani 1 1 d . .
H12A H 0.7184 -0.1080 0.8108 0.135 Uiso 1 1 calc R U
H12B H 0.6914 -0.0483 0.8780 0.135 Uiso 1 1 calc R U
H12C H 0.7158 0.0049 0.8056 0.135 Uiso 1 1 calc R U
C30 C 0.2385(4) 0.1840(3) 0.8238(2) 0.0441(12) Uani 1 1 d . .
H30A H 0.1998 0.2337 0.7904 0.066 Uiso 1 1 calc R U
H30B H 0.1929 0.1397 0.8394 0.066 Uiso 1 1 calc R U
H30C H 0.3133 0.1457 0.8029 0.066 Uiso 1 1 calc R U
C26 C 0.2179(5) 0.5283(4) 0.9151(3) 0.0607(15) Uani 1 1 d . .
H26A H 0.2173 0.5418 0.8658 0.091 Uiso 1 1 calc R U
H26B H 0.2285 0.5842 0.9351 0.091 Uiso 1 1 calc R U
H26C H 0.1455 0.5188 0.9350 0.091 Uiso 1 1 calc R U
C41 C 0.8533(6) -0.2788(6) 0.6225(3) 0.099(3) Uani 1 1 d . .
H41A H 0.8358 -0.3092 0.5845 0.118 Uiso 1 1 calc R U
H41B H 0.7854 -0.2237 0.6371 0.118 Uiso 1 1 calc R U
C42 C 0.8843(7) -0.3542(6) 0.6808(3) 0.098(3) Uani 1 1 d . .
H42A H 0.8240 -0.3863 0.6932 0.118 Uiso 1 1 calc R U
H42B H 0.9565 -0.4057 0.6673 0.118 Uiso 1 1 calc R U
C24 C 0.2441(4) 0.6197(3) 0.6818(2) 0.0485(12) Uani 1 1 d . .
H24A H 0.2855 0.6670 0.6658 0.073 Uiso 1 1 calc R U
H24B H 0.2113 0.6309 0.7290 0.073 Uiso 1 1 calc R U
H24C H 0.1832 0.6283 0.6533 0.073 Uiso 1 1 calc R U

loop_
_atom_site_aniso_label
_atom_site_aniso_U_11
_atom_site_aniso_U_22
_atom_site_aniso_U_33
_atom_site_aniso_U_23
_atom_site_aniso_U_13
_atom_site_aniso_U_12
Th1 0.02313(8) 0.02176(7) 0.02358(7) -0.00219(5) -0.00373(5) -0.00702(5)
K1 0.0450(6) 0.0375(5) 0.0370(5) -0.0001(4) -0.0052(5) -0.0131(5)
Si1 0.0273(7) 0.0397(7) 0.0419(7) -0.0057(6) -0.0007(6) -0.0027(5)
Si5 0.0329(7) 0.0340(6) 0.0271(6) -0.0062(5) -0.0015(5) -0.0087(5)
Si6 0.0365(7) 0.0504(8) 0.0307(6) 0.0009(5) -0.0036(5) -0.0261(6)
Si4 0.0330(7) 0.0311(6) 0.0312(6) 0.0035(5) -0.0053(5) -0.0063(5)
Si2 0.0342(8) 0.0453(8) 0.0388(7) -0.0070(6) -0.0132(6) -0.0006(6)
Si3 0.0387(8) 0.0271(6) 0.0495(8) 0.0045(5) -0.0034(6) -0.0141(6)
C2 0.039(3) 0.029(2) 0.022(2) -0.0048(17) 0.0019(18) -0.0065(19)
N4 0.0260(19) 0.0295(18) 0.0241(16) -0.0023(13) 0.0004(14) -0.0109(14)
O1 0.064(3) 0.065(2) 0.049(2) 0.0051(17) -0.0199(18) -0.031(2)
O4 0.049(2) 0.0389(18) 0.053(2) -0.0046(15) -0.0180(17) -0.0044(16)
O3 0.048(2) 0.055(2) 0.0383(18) -0.0009(16) 0.0004(16) -0.0123(17)
N3 0.0273(19) 0.0210(17) 0.0310(18) 0.0004(14) -0.0011(15) -0.0073(14)
O5 0.047(2) 0.0385(19) 0.069(2) -0.0026(17) -0.0057(18) -0.0188(16)
O6 0.058(2) 0.052(2) 0.0439(19) -0.0051(16) 0.0067(17) -0.0178(18)
C1 0.028(2) 0.028(2) 0.030(2) -0.0014(17) -0.0049(17) -0.0105(17)
N2 0.0232(19) 0.0330(19) 0.0371(19) -0.0046(15) -0.0078(15) -0.0038(15)
O2 0.062(3) 0.087(3) 0.054(2) 0.011(2) -0.0097(19) -0.040(2)
N1 0.036(2) 0.0244(17) 0.0236(16) -0.0044(13) -0.0024(15) -0.0069(15)
C3 0.048(3) 0.035(2) 0.023(2) -0.0039(17) -0.0046(19) -0.013(2)
C9 0.044(3) 0.029(2) 0.039(2) 0.0023(19) -0.019(2) -0.008(2)
C22 0.034(3) 0.041(3) 0.040(2) 0.005(2) -0.012(2) -0.012(2)
C23 0.064(4) 0.054(3) 0.035(3) 0.008(2) -0.008(2) -0.017(3)
C32 0.051(4) 0.078(4) 0.052(3) 0.023(3) 0.000(3) -0.023(3)
C14 0.038(3) 0.059(3) 0.037(3) 0.001(2) 0.002(2) -0.007(2)
C6 0.064(4) 0.042(3) 0.034(2) -0.014(2) -0.009(2) -0.017(2)
C8 0.078(4) 0.024(2) 0.057(3) 0.002(2) -0.026(3) -0.011(2)
C7 0.082(4) 0.030(3) 0.060(3) -0.016(2) -0.018(3) -0.011(3)
C4 0.094(5) 0.055(3) 0.037(3) -0.009(2) 0.008(3) -0.034(3)
C19 0.041(3) 0.045(3) 0.065(3) 0.004(2) -0.005(2) -0.026(2)
C13 0.050(3) 0.047(3) 0.054(3) -0.008(2) 0.007(3) -0.001(2)
C35 0.046(3) 0.041(3) 0.091(4) -0.017(3) -0.025(3) -0.009(2)
C37 0.053(4) 0.054(3) 0.083(4) 0.011(3) 0.004(3) -0.027(3)
C5 0.064(4) 0.054(3) 0.070(4) 0.007(3) -0.031(3) -0.013(3)
C34 0.077(4) 0.048(3) 0.048(3) -0.011(3) -0.027(3) -0.004(3)
C18 0.044(3) 0.088(4) 0.074(4) -0.027(3) -0.023(3) -0.014(3)
C10 0.066(4) 0.033(3) 0.041(3) 0.006(2) -0.028(2) -0.015(2)
C25 0.062(4) 0.046(3) 0.044(3) -0.015(2) -0.003(2) -0.031(3)
C38 0.059(4) 0.051(3) 0.063(3) 0.006(3) 0.019(3) -0.014(3)
C28 0.037(3) 0.104(5) 0.055(3) -0.015(3) 0.003(3) -0.035(3)
C17 0.068(4) 0.053(3) 0.041(3) 0.001(2) -0.008(3) -0.008(3)
C20 0.069(4) 0.067(4) 0.073(4) 0.028(3) -0.008(3) -0.034(3)
C29 0.099(5) 0.075(4) 0.040(3) 0.020(3) -0.014(3) -0.058(4)
C27 0.069(4) 0.066(3) 0.027(2) -0.012(2) 0.000(2) -0.033(3)
C39 0.095(5) 0.072(4) 0.032(3) 0.000(3) -0.002(3) -0.031(4)
C11 0.087(5) 0.107(5) 0.057(3) 0.018(3) -0.024(3) -0.060(4)
C16 0.053(4) 0.069(4) 0.060(3) -0.005(3) -0.026(3) 0.013(3)
C31 0.067(4) 0.082(4) 0.070(4) 0.021(3) -0.008(3) -0.047(4)
C36 0.044(3) 0.037(3) 0.092(4) -0.012(3) -0.013(3) -0.013(2)
C33 0.080(5) 0.056(3) 0.037(3) 0.001(2) -0.003(3) 0.000(3)
C40 0.098(5) 0.076(4) 0.047(3) 0.000(3) -0.027(3) -0.033(4)
C21 0.073(4) 0.036(3) 0.101(5) -0.017(3) -0.008(4) -0.020(3)
C15 0.032(3) 0.066(4) 0.075(4) -0.001(3) 0.004(3) -0.011(3)
C12 0.073(5) 0.156(7) 0.053(4) 0.025(4) -0.022(3) -0.053(5)
C30 0.049(3) 0.054(3) 0.044(3) -0.001(2) -0.011(2) -0.035(3)
C26 0.060(4) 0.049(3) 0.062(3) -0.014(3) -0.011(3) 0.003(3)
C41 0.095(6) 0.163(7) 0.078(5) 0.011(5) -0.032(4) -0.092(6)
C42 0.118(7) 0.143(7) 0.079(5) 0.013(5) -0.023(4) -0.106(6)
C24 0.044(3) 0.039(3) 0.055(3) 0.008(2) -0.014(2) -0.002(2)

loop_
_atom_type_symbol
_atom_type_description
_atom_type_scat_dispersion_real
_atom_type_scat_dispersion_imag
_atom_type_scat_source
C C 0.0033 0.0016 'International Tables Vol C Tables 4.2.6.8 and 6.1.1.4'
H H 0.0000 0.0000 'International Tables Vol C Tables 4.2.6.8 and 6.1.1.4'
N N 0.0061 0.0033 'International Tables Vol C Tables 4.2.6.8 and 6.1.1.4'
Si Si 0.0817 0.0704 'International Tables Vol C Tables 4.2.6.8 and 6.1.1.4'
K K 0.2009 0.2494 'International Tables Vol C Tables 4.2.6.8 and 6.1.1.4'
Th Th -7.2400 8.8979 'International Tables Vol C Tables 4.2.6.8 and 6.1.1.4'
O O 0.0106 0.0060 'International Tables Vol C Tables 4.2.6.8 and 6.1.1.4'

loop_
_geom_angle_atom_site_label_1
_geom_angle_atom_site_label_2
_geom_angle_atom_site_label_3
_geom_angle
_geom_angle_site_symmetry_3
N1 Th1 N4 103.56(11) .
N1 Th1 N2 98.57(12) .
N4 Th1 N2 122.64(11) .
N1 Th1 N3 115.59(12) .
N4 Th1 N3 103.73(10) .
N2 Th1 N3 112.93(11) .
O3 K1 O5 116.78(11) .
O3 K1 O4 60.49(10) .
O5 K1 O4 60.15(10) .
O3 K1 O1 118.66(11) .
O5 K1 O1 118.72(10) .
O4 K1 O1 175.48(11) .
O3 K1 O6 170.71(10) .
O5 K1 O6 60.97(11) .
O4 K1 O6 120.02(11) .
O1 K1 O6 60.00(10) .
O3 K1 O2 60.11(11) .
O5 K1 O2 168.04(11) .
O4 K1 O2 119.98(11) .
O1 K1 O2 60.07(10) .
O6 K1 O2 119.98(11) .
O3 K1 C24 79.72(11) 1_645
O5 K1 C24 85.43(11) 1_645
O4 K1 C24 94.86(11) 1_645
O1 K1 C24 80.64(12) 1_645
O6 K1 C24 91.03(11) 1_645
O2 K1 C24 82.64(12) 1_645
N2 Si1 C15 113.5(2) .
N2 Si1 C13 114.42(19) .
C15 Si1 C13 106.1(2) .
N2 Si1 C14 110.07(19) .
C15 Si1 C14 108.0(2) .
C13 Si1 C14 104.2(2) .
N4 Si5 C26 113.8(2) .
N4 Si5 C27 114.98(19) .
C26 Si5 C27 108.3(2) .
N4 Si5 C25 109.20(18) .
C26 Si5 C25 104.6(2) .
C27 Si5 C25 105.2(2) .
N4 Si6 C30 114.75(17) .
N4 Si6 C29 111.7(2) .
C30 Si6 C29 107.4(2) .
N4 Si6 C28 112.3(2) .
C30 Si6 C28 103.6(2) .
C29 Si6 C28 106.6(3) .
N3 Si4 C22 109.13(18) .
N3 Si4 C23 112.0(2) .
C22 Si4 C23 109.6(2) .
N3 Si4 C24 114.9(2) .
C22 Si4 C24 104.6(2) .
C23 Si4 C24 106.2(2) .
N2 Si2 C16 115.1(2) .
N2 Si2 C18 112.7(2) .
C16 Si2 C18 104.4(3) .
N2 Si2 C17 109.9(2) .
C16 Si2 C17 105.3(3) .
C18 Si2 C17 109.1(2) .
N3 Si3 C20 113.8(2) .
N3 Si3 C19 112.72(18) .
C20 Si3 C19 105.4(2) .
N3 Si3 C21 113.0(2) .
C20 Si3 C21 105.3(3) .
C19 Si3 C21 106.0(2) .
C6 C2 C1 119.5(4) .
C6 C2 C3 119.7(4) .
C1 C2 C3 120.8(3) .
Si5 N4 Si6 118.83(18) .
Si5 N4 Th1 113.29(15) .
Si6 N4 Th1 127.87(16) .
C40 O1 C41 113.2(5) .
C40 O1 K1 113.6(3) .
C41 O1 K1 113.8(3) .
C34 O4 C35 112.0(4) .
C34 O4 K1 117.0(3) .
C35 O4 K1 117.2(3) .
C33 O3 C32 113.0(4) .
C33 O3 K1 113.4(3) .
C32 O3 K1 116.7(3) .
Si4 N3 Si3 119.04(18) .
Si4 N3 Th1 115.96(15) .
Si3 N3 Th1 125.00(18) .
C37 O5 C36 112.4(4) .
C37 O5 K1 116.5(3) .
C36 O5 K1 115.7(3) .
C38 O6 C39 111.4(4) .
C38 O6 K1 111.1(3) .
C39 O6 K1 115.3(3) .
N1 C1 C9 121.3(4) .
N1 C1 C2 121.4(3) .
C9 C1 C2 117.2(3) .
Si2 N2 Si1 123.3(2) .
Si2 N2 Th1 123.34(17) .
Si1 N2 Th1 113.21(17) .
C31 O2 C42 112.3(5) .
C31 O2 K1 113.6(3) .
C42 O2 K1 115.0(3) .
C1 N1 Th1 172.0(3) .
C5 C3 C2 112.1(4) .
C5 C3 C4 110.0(4) .
C2 C3 C4 111.9(4) .
C8 C9 C1 120.0(4) .
C8 C9 C10 119.1(4) .
C1 C9 C10 120.8(4) .
O3 C32 C31 109.0(4) .
C7 C6 C2 122.3(4) .
C9 C8 C7 122.5(4) .
C6 C7 C8 118.4(4) .
O4 C35 C36 110.8(4) .
O5 C37 C38 108.9(4) .
O4 C34 C33 109.4(4) .
C12 C10 C9 111.8(4) .
C12 C10 C11 109.7(4) .
C9 C10 C11 114.4(4) .
O6 C38 C37 109.9(4) .
O6 C39 C40 108.3(4) .
O2 C31 C32 108.4(5) .
O5 C36 C35 108.7(4) .
O3 C33 C34 109.6(4) .
O1 C40 C39 108.0(5) .
O1 C41 C42 107.9(5) .
O2 C42 C41 109.0(6) .
Si4 C24 K1 168.6(2) 1_465

loop_
_geom_bond_atom_site_label_1
_geom_bond_atom_site_label_2
_geom_bond_distance
_geom_bond_site_symmetry_2
Th1 N1 2.072(3) .
Th1 N4 2.406(3) .
Th1 N2 2.424(3) .
Th1 N3 2.449(3) .
K1 O3 2.761(3) .
K1 O5 2.761(3) .
K1 O4 2.768(3) .
K1 O1 2.784(3) .
K1 O6 2.803(3) .
K1 O2 2.803(4) .
K1 C24 3.316(4) 1_645
Si1 N2 1.715(3) .
Si1 C15 1.875(5) .
Si1 C13 1.875(5) .
Si1 C14 1.880(5) .
Si5 N4 1.717(3) .
Si5 C26 1.871(5) .
Si5 C27 1.872(4) .
Si5 C25 1.877(5) .
Si6 N4 1.721(3) .
Si6 C30 1.863(4) .
Si6 C29 1.874(5) .
Si6 C28 1.878(5) .
Si4 N3 1.710(4) .
Si4 C22 1.875(4) .
Si4 C23 1.878(4) .
Si4 C24 1.886(4) .
Si2 N2 1.706(4) .
Si2 C16 1.867(5) .
Si2 C18 1.870(5) .
Si2 C17 1.874(5) .
Si3 N3 1.712(3) .
Si3 C20 1.872(5) .
Si3 C19 1.874(5) .
Si3 C21 1.885(5) .
C2 C6 1.391(5) .
C2 C1 1.443(5) .
C2 C3 1.508(5) .
O1 C40 1.409(6) .
O1 C41 1.421(6) .
O4 C34 1.417(5) .
O4 C35 1.419(6) .
O3 C33 1.412(6) .
O3 C32 1.417(6) .
O5 C37 1.414(6) .
O5 C36 1.428(6) .
O6 C38 1.413(6) .
O6 C39 1.433(6) .
C1 N1 1.371(5) .
C1 C9 1.427(5) .
O2 C31 1.411(6) .
O2 C42 1.419(7) .
C3 C5 1.510(7) .
C3 C4 1.520(6) .
C9 C8 1.382(6) .
C9 C10 1.516(6) .
C32 C31 1.487(7) .
C6 C7 1.379(6) .
C8 C7 1.383(7) .
C35 C36 1.475(7) .
C37 C38 1.490(7) .
C34 C33 1.481(7) .
C10 C12 1.485(7) .
C10 C11 1.525(6) .
C39 C40 1.484(8) .
C41 C42 1.478(9) .
C24 K1 3.316(4) 1_465

loop_
_platon_squeeze_void_nr
_platon_squeeze_void_average_x
_platon_squeeze_void_average_y
_platon_squeeze_void_average_z
_platon_squeeze_void_volume
_platon_squeeze_void_count_electrons
_platon_squeeze_void_content
1 0.000 0.500 0.500 184 37 ' '
